data_7042311
loop_
_publ_author_name
'Colebatch, Annie L.'
'Hill, Anthony F.'

_publ_section_title
;
 Coordination chemistry of phosphinocarbynes: phosphorus vs. carbyne site
 selectivity.
;
_journal_issue 13
_journal_name_full 'Dalton transactions (Cambridge, England : 2003)'
_journal_page_first 4355
_journal_page_last 4365
_journal_paper_doi 10.1039/c6dt04770j
_journal_volume 46
_journal_year 2017
_chemical_compound_source 'Research School of Chemistry'
_chemical_formula_moiety 'C30 H32 Au2 B1 Cl2 N6 O2 P1 W1'
_chemical_formula_sum 'C30 H32 Au2 B Cl2 N6 O2 P W'
_chemical_formula_weight 1199.10
_space_group_IT_number 14
_symmetry_cell_setting monoclinic
_symmetry_space_group_name_Hall '-P 2yn'
_symmetry_space_group_name_H-M 'P 1 21/n 1'
_atom_sites_solution_hydrogens difmap
_atom_sites_solution_primary direct
_audit_update_record
;
2014-04-07 deposited with the CCDC.
2017-03-02 downloaded from the CCDC.
;
_cell_angle_alpha 90
_cell_angle_beta 113.5027(7)
_cell_angle_gamma 90
_cell_formula_units_Z 4
_cell_length_a 16.5513(2)
_cell_length_b 12.9890(2)
_cell_length_c 17.7921(2)
_cell_measurement_reflns_used 54304
_cell_measurement_temperature 200
_cell_measurement_theta_max 30.03
_cell_measurement_theta_min 2.55
_cell_volume 3507.71(8)
_computing_cell_refinement 'DENZO/SCALEPACK (Otwinowski & Minor, 1997)'
_computing_data_collection 'COLLECT (Nonius, 2001).'
_computing_data_reduction 'DENZO/SCALEPACK (Otwinowski & Minor, 1997)'
_computing_molecular_graphics 'Ortep-3 for Windows v. 2.01'
_computing_publication_material 'CRYSTALS (Betteridge et al., 2003)'
_computing_structure_refinement 'CRYSTALS (Betteridge et al., 2003)'
_computing_structure_solution 'SIR92 (Altomare et al., 1994)'
_diffrn_ambient_temperature 200
_diffrn_measured_fraction_theta_full 0.999
_diffrn_measured_fraction_theta_max 0.999
_diffrn_measurement_device Area
_diffrn_measurement_device_type 'Nonius KappaCCD'
_diffrn_measurement_method \w
_diffrn_radiation_monochromator graphite
_diffrn_radiation_type 'Mo K\a'
_diffrn_radiation_wavelength 0.71073
_diffrn_reflns_av_R_equivalents 0.093
_diffrn_reflns_limit_h_max 23
_diffrn_reflns_limit_h_min -23
_diffrn_reflns_limit_k_max 18
_diffrn_reflns_limit_k_min -18
_diffrn_reflns_limit_l_max 25
_diffrn_reflns_limit_l_min -23
_diffrn_reflns_number 91567
_diffrn_reflns_theta_full 30.045
_diffrn_reflns_theta_max 30.045
_diffrn_reflns_theta_min 2.675
_diffrn_standards_number 0
_exptl_absorpt_coefficient_mu 11.850
_exptl_absorpt_correction_T_max 0.136
_exptl_absorpt_correction_T_min 0.056
_exptl_absorpt_correction_type integration
_exptl_absorpt_process_details
;
Gaussian integration (Coppens, 1970)
;
_exptl_crystal_colour red
_exptl_crystal_density_diffrn 2.270
_exptl_crystal_density_method 'not measured'
_exptl_crystal_description block
_exptl_crystal_F_000 2224
_exptl_crystal_size_max 0.360
_exptl_crystal_size_mid 0.290
_exptl_crystal_size_min 0.260
_refine_diff_density_max 1.80
_refine_diff_density_min -2.61
_refine_ls_extinction_method None
_refine_ls_goodness_of_fit_ref 1.0116
_refine_ls_hydrogen_treatment constr
_refine_ls_matrix_type full
_refine_ls_number_parameters 406
_refine_ls_number_reflns 10262
_refine_ls_number_restraints 0
_refine_ls_R_factor_all 0.0525
_refine_ls_R_factor_gt 0.0344
_refine_ls_shift/su_max 0.0020233
_refine_ls_shift/su_mean 0.0000295
_refine_ls_structure_factor_coef Fsqd
_refine_ls_weighting_details
;
 Method= Modified Sheldrick 
 w=1/[\s^2^(F^2^) + ( 0.05P)^2^ + 2.09P] 
 ,where P=(max(Fo^2^,0) + 2Fc^2^)/3 
;
_refine_ls_weighting_scheme calc
_refine_ls_wR_factor_all 0.0804
_refine_ls_wR_factor_gt 0.0734
_refine_ls_wR_factor_ref 0.0804
_reflns_limit_h_max 21
_reflns_limit_h_min -23
_reflns_limit_k_max 18
_reflns_limit_k_min 0
_reflns_limit_l_max 25
_reflns_limit_l_min 0
_reflns_number_gt 8079
_reflns_number_total 10263
_reflns_threshold_expression I>2.0\s(I)
_oxford_diffrn_Wilson_B_factor 1.96
_oxford_diffrn_Wilson_scale 153.92
_oxford_refine_ls_r_factor_ref 0.0525
_oxford_refine_ls_scale 0.22813(9)
_oxford_reflns_number_all 10262
_oxford_reflns_threshold_expression_ref I>-10.0\s(I)
_cod_data_source_file c6dt04770j1.cif
_cod_data_source_block 1
_cod_depositor_comments
;
The following automatic conversions were performed:

'_symmetry_cell_setting' value 'Monoclinic' changed to 'monoclinic'
according to
/home/data/users/saulius/crontab/automatic-downloads/rss-feeds/RSC/lib/dictionaries/cif_core.dic
dictionary named 'cif_core.dic' version 2.4.2 from 2011-04-26.

'_atom_sites_solution_primary' value 'Direct' changed to 'direct'
according to
/home/data/users/saulius/crontab/automatic-downloads/rss-feeds/RSC/lib/dictionaries/cif_core.dic
dictionary named 'cif_core.dic' version 2.4.2 from 2011-04-26.

Automatic conversion script
Id: cif_fix_values 4973 2017-02-22 13:04:09Z antanas 

 Adding full bibliography for 7042309--7042314.cif.
;
_cod_original_sg_symbol_H-M 'P 1 21/n 1 '
_cod_original_formula_sum 'C30 H32 Au2 B1 Cl2 N6 O2 P1 W1'
_cod_database_code 7042311

loop_
_symmetry_equiv_pos_as_xyz
x,y,z
-x,-y,-z
-x+1/2,y+1/2,-z+1/2
x+1/2,-y+1/2,z+1/2

loop_
_atom_site_label
_atom_site_type_symbol
_atom_site_fract_x
_atom_site_fract_y
_atom_site_fract_z
_atom_site_U_iso_or_equiv
_atom_site_occupancy
_atom_site_adp_type
_atom_site_refinement_flags_posn
W1 W 0.562501(12) 0.101772(14) 0.322129(11) 0.0230 1.0000 Uani .
Au1 Au 0.712669(12) -0.140807(16) 0.476152(11) 0.0296 1.0000 Uani .
Au2 Au 0.430562(12) -0.028305(15) 0.217511(11) 0.0303 1.0000 Uani .
P1 P 0.58617(8) -0.16377(9) 0.36797(7) 0.0231 1.0000 Uani .
Cl1 Cl 0.84281(10) -0.10626(15) 0.58174(10) 0.0576 1.0000 Uani .
Cl2 Cl 0.30385(11) -0.05097(15) 0.10396(10) 0.0623 1.0000 Uani .
O2 O 0.5826(3) 0.0709(3) 0.5041(2) 0.0443 1.0000 Uani .
O3 O 0.7477(2) 0.0131(3) 0.3438(3) 0.0424 1.0000 Uani .
N11 N 0.5532(3) 0.1679(3) 0.2046(2) 0.0298 1.0000 Uani .
N12 N 0.5399(3) 0.2720(3) 0.1919(2) 0.0297 1.0000 Uani .
N21 N 0.4511(3) 0.2044(3) 0.3031(2) 0.0295 1.0000 Uani .
N22 N 0.4542(3) 0.3040(3) 0.2787(3) 0.0325 1.0000 Uani .
N31 N 0.6434(3) 0.2386(3) 0.3774(2) 0.0280 1.0000 Uani .
N32 N 0.6176(3) 0.3322(3) 0.3377(3) 0.0295 1.0000 Uani .
C1 C 0.5412(3) -0.0418(3) 0.3220(3) 0.0231 1.0000 Uani .
C2 C 0.5777(3) 0.0809(4) 0.4388(3) 0.0288 1.0000 Uani .
C3 C 0.6810(3) 0.0444(4) 0.3383(3) 0.0298 1.0000 Uani .
C11 C 0.5666(4) 0.1294(4) 0.1399(3) 0.0345 1.0000 Uani .
C12 C 0.5614(4) 0.2095(4) 0.0865(3) 0.0391 1.0000 Uani .
C13 C 0.5449(4) 0.2977(4) 0.1203(3) 0.0333 1.0000 Uani .
C14 C 0.5838(5) 0.0175(4) 0.1307(4) 0.0466 1.0000 Uani .
C15 C 0.5351(5) 0.4056(5) 0.0892(4) 0.0481 1.0000 Uani .
C21 C 0.3806(3) 0.1971(4) 0.3236(3) 0.0323 1.0000 Uani .
C22 C 0.3398(3) 0.2921(5) 0.3120(3) 0.0382 1.0000 Uani .
C23 C 0.3865(4) 0.3577(4) 0.2849(3) 0.0387 1.0000 Uani .
C24 C 0.3561(4) 0.0999(5) 0.3529(4) 0.0474 1.0000 Uani .
C25 C 0.3723(5) 0.4701(5) 0.2651(5) 0.0589 1.0000 Uani .
C31 C 0.7191(3) 0.2577(4) 0.4442(3) 0.0311 1.0000 Uani .
C32 C 0.7397(4) 0.3607(4) 0.4454(3) 0.0385 1.0000 Uani .
C33 C 0.6756(4) 0.4056(4) 0.3788(3) 0.0363 1.0000 Uani .
C34 C 0.7667(4) 0.1788(4) 0.5080(3) 0.0373 1.0000 Uani .
C35 C 0.6661(5) 0.5162(4) 0.3512(4) 0.0525 1.0000 Uani .
C41 C 0.5055(3) -0.2361(4) 0.3914(3) 0.0274 1.0000 Uani .
C42 C 0.5369(4) -0.2968(4) 0.4615(3) 0.0381 1.0000 Uani .
C43 C 0.4791(5) -0.3550(5) 0.4830(4) 0.0479 1.0000 Uani .
C44 C 0.3905(4) -0.3537(5) 0.4354(4) 0.0447 1.0000 Uani .
C45 C 0.3582(4) -0.2937(5) 0.3656(4) 0.0412 1.0000 Uani .
C46 C 0.4151(3) -0.2342(4) 0.3433(3) 0.0331 1.0000 Uani .
C51 C 0.6028(3) -0.2248(4) 0.2837(3) 0.0250 1.0000 Uani .
C52 C 0.5336(3) -0.2614(4) 0.2151(3) 0.0305 1.0000 Uani .
C53 C 0.5478(4) -0.2948(5) 0.1473(3) 0.0407 1.0000 Uani .
C54 C 0.6327(4) -0.2924(5) 0.1490(4) 0.0438 1.0000 Uani .
C55 C 0.7029(4) -0.2588(5) 0.2184(4) 0.0413 1.0000 Uani .
C56 C 0.6890(3) -0.2253(4) 0.2860(3) 0.0312 1.0000 Uani .
B1 B 0.5317(4) 0.3417(4) 0.2588(4) 0.0324 1.0000 Uani .
H121 H 0.5669 0.2039 0.0374 0.0471 1.0000 Uiso R
H141 H 0.5961 0.0069 0.0828 0.0690 1.0000 Uiso R
H142 H 0.6331 -0.0051 0.1781 0.0692 1.0000 Uiso R
H143 H 0.5329 -0.0223 0.1245 0.0692 1.0000 Uiso R
H151 H 0.5448 0.4077 0.0402 0.0720 1.0000 Uiso R
H152 H 0.5759 0.4508 0.1286 0.0719 1.0000 Uiso R
H153 H 0.4777 0.4295 0.0781 0.0721 1.0000 Uiso R
H221 H 0.2898 0.3084 0.3211 0.0464 1.0000 Uiso R
H241 H 0.3005 0.1080 0.3561 0.0711 1.0000 Uiso R
H242 H 0.4000 0.0814 0.4054 0.0710 1.0000 Uiso R
H243 H 0.3508 0.0459 0.3155 0.0710 1.0000 Uiso R
H251 H 0.3249 0.4935 0.2784 0.0888 1.0000 Uiso R
H252 H 0.4243 0.5086 0.2958 0.0890 1.0000 Uiso R
H253 H 0.3569 0.4800 0.2074 0.0888 1.0000 Uiso R
H321 H 0.7882 0.3934 0.4843 0.0462 1.0000 Uiso R
H341 H 0.8248 0.2026 0.5381 0.0561 1.0000 Uiso R
H342 H 0.7692 0.1135 0.4834 0.0560 1.0000 Uiso R
H343 H 0.7375 0.1695 0.5447 0.0559 1.0000 Uiso R
H351 H 0.7080 0.5581 0.3912 0.0790 1.0000 Uiso R
H352 H 0.6754 0.5219 0.3022 0.0790 1.0000 Uiso R
H353 H 0.6089 0.5407 0.3418 0.0789 1.0000 Uiso R
H421 H 0.5964 -0.2987 0.4942 0.0459 1.0000 Uiso R
H431 H 0.5003 -0.3956 0.5293 0.0570 1.0000 Uiso R
H441 H 0.3531 -0.3936 0.4508 0.0532 1.0000 Uiso R
H451 H 0.2976 -0.2935 0.3327 0.0490 1.0000 Uiso R
H461 H 0.3930 -0.1938 0.2965 0.0404 1.0000 Uiso R
H521 H 0.4775 -0.2641 0.2149 0.0369 1.0000 Uiso R
H531 H 0.5008 -0.3188 0.1009 0.0488 1.0000 Uiso R
H541 H 0.6419 -0.3126 0.1030 0.0520 1.0000 Uiso R
H551 H 0.7596 -0.2582 0.2196 0.0501 1.0000 Uiso R
H561 H 0.7364 -0.2029 0.3339 0.0370 1.0000 Uiso R
H11 H 0.5210 0.4139 0.2359 0.0254 1.0000 Uiso R

loop_
_atom_site_aniso_label
_atom_site_aniso_U_11
_atom_site_aniso_U_22
_atom_site_aniso_U_33
_atom_site_aniso_U_23
_atom_site_aniso_U_13
_atom_site_aniso_U_12
W1 0.02550(9) 0.01942(9) 0.02730(10) 0.00316(7) 0.01404(7) 0.00207(7)
Au1 0.02567(9) 0.03391(11) 0.02721(10) 0.00041(7) 0.00842(7) 0.00248(8)
Au2 0.02818(10) 0.02782(10) 0.03114(10) 0.00674(7) 0.00778(8) 0.00064(7)
P1 0.0234(5) 0.0208(6) 0.0253(6) 0.0019(4) 0.0099(5) 0.0014(5)
Cl1 0.0307(7) 0.0857(12) 0.0443(8) -0.0127(8) 0.0021(6) 0.0027(8)
Cl2 0.0455(9) 0.0674(11) 0.0485(9) 0.0195(8) -0.0083(7) -0.0127(8)
O2 0.058(3) 0.044(2) 0.038(2) 0.0049(18) 0.0262(19) 0.000(2)
O3 0.0302(19) 0.035(2) 0.067(3) 0.0056(19) 0.0252(19) 0.0041(17)
N11 0.038(2) 0.023(2) 0.033(2) 0.0019(17) 0.0186(18) 0.0033(18)
N12 0.035(2) 0.024(2) 0.033(2) 0.0081(17) 0.0167(18) 0.0029(17)
N21 0.030(2) 0.029(2) 0.034(2) 0.0061(17) 0.0171(18) 0.0087(17)
N22 0.038(2) 0.027(2) 0.034(2) 0.0044(17) 0.0169(19) 0.0085(18)
N31 0.032(2) 0.024(2) 0.030(2) 0.0047(16) 0.0138(17) -0.0003(17)
N32 0.039(2) 0.0206(19) 0.035(2) 0.0032(17) 0.0200(19) 0.0007(17)
C1 0.023(2) 0.020(2) 0.024(2) 0.0029(17) 0.0071(17) 0.0028(17)
C2 0.033(3) 0.024(2) 0.033(3) 0.0002(19) 0.017(2) 0.000(2)
C3 0.033(3) 0.022(2) 0.038(3) 0.005(2) 0.018(2) 0.001(2)
C11 0.040(3) 0.035(3) 0.035(3) -0.001(2) 0.022(2) 0.000(2)
C12 0.052(3) 0.040(3) 0.029(3) 0.004(2) 0.021(2) 0.004(3)
C13 0.041(3) 0.035(3) 0.027(2) 0.007(2) 0.016(2) 0.000(2)
C14 0.063(4) 0.039(3) 0.052(4) 0.000(3) 0.037(3) 0.005(3)
C15 0.065(4) 0.042(3) 0.039(3) 0.014(3) 0.023(3) -0.001(3)
C21 0.027(2) 0.041(3) 0.032(2) -0.002(2) 0.014(2) 0.001(2)
C22 0.028(2) 0.054(4) 0.035(3) 0.001(2) 0.015(2) 0.016(2)
C23 0.042(3) 0.037(3) 0.035(3) 0.003(2) 0.013(2) 0.017(2)
C24 0.039(3) 0.053(4) 0.063(4) 0.004(3) 0.033(3) 0.001(3)
C25 0.073(5) 0.042(4) 0.069(4) 0.012(3) 0.037(4) 0.032(3)
C31 0.031(2) 0.032(3) 0.035(3) 0.000(2) 0.018(2) 0.000(2)
C32 0.042(3) 0.036(3) 0.042(3) -0.010(2) 0.022(3) -0.009(2)
C33 0.047(3) 0.027(3) 0.041(3) -0.001(2) 0.024(3) -0.001(2)
C34 0.035(3) 0.037(3) 0.038(3) -0.001(2) 0.012(2) -0.003(2)
C35 0.067(4) 0.026(3) 0.064(4) -0.004(3) 0.026(3) -0.009(3)
C41 0.034(2) 0.022(2) 0.030(2) -0.0018(19) 0.017(2) -0.0010(19)
C42 0.039(3) 0.041(3) 0.033(3) 0.008(2) 0.013(2) -0.005(2)
C43 0.065(4) 0.044(3) 0.040(3) 0.010(3) 0.025(3) -0.012(3)
C44 0.057(4) 0.043(3) 0.047(3) -0.005(3) 0.035(3) -0.019(3)
C45 0.033(3) 0.045(3) 0.048(3) 0.002(3) 0.020(3) -0.008(3)
C46 0.030(2) 0.029(3) 0.039(3) 0.004(2) 0.013(2) 0.000(2)
C51 0.027(2) 0.023(2) 0.027(2) 0.0017(18) 0.0125(18) 0.0034(19)
C52 0.030(2) 0.029(3) 0.033(3) -0.003(2) 0.013(2) -0.001(2)
C53 0.041(3) 0.049(4) 0.033(3) -0.010(2) 0.016(2) -0.005(3)
C54 0.051(3) 0.046(3) 0.049(3) -0.008(3) 0.035(3) -0.001(3)
C55 0.035(3) 0.042(3) 0.058(4) -0.008(3) 0.030(3) -0.002(2)
C56 0.027(2) 0.028(3) 0.040(3) -0.004(2) 0.015(2) -0.001(2)
B1 0.044(3) 0.024(3) 0.037(3) 0.008(2) 0.024(3) 0.006(2)

loop_
_atom_type_symbol
_atom_type_scat_dispersion_real
_atom_type_scat_dispersion_imag
_atom_type_scat_Cromer_Mann_a1
_atom_type_scat_Cromer_Mann_b1
_atom_type_scat_Cromer_Mann_a2
_atom_type_scat_Cromer_Mann_b2
_atom_type_scat_Cromer_Mann_a3
_atom_type_scat_Cromer_Mann_b3
_atom_type_scat_Cromer_Mann_a4
_atom_type_scat_Cromer_Mann_b4
_atom_type_scat_Cromer_Mann_c
_atom_type_scat_source
C 0.0033 0.0016 2.3100 20.8439 1.0200 10.2075 1.5886 0.5687 0.8650 51.6512 0.2156 'International Tables Vol C 4.2.6.8 and 6.1.1.4'
H 0.0000 0.0000 0.4930 10.5109 0.3229 26.1257 0.1402 3.1424 0.0408 57.7998 0.0030 'International Tables Vol C 4.2.6.8 and 6.1.1.4'
Au -2.0133 8.8022 16.8819 0.4611 18.5913 8.6216 25.5582 1.4826 5.8600 36.3956 12.0658 'International Tables Vol C 4.2.6.8 and 6.1.1.4'
B 0.0013 0.0007 2.0545 23.2185 1.3326 1.0210 1.0979 60.3498 0.7068 0.1403 -0.1932 'International Tables Vol C 4.2.6.8 and 6.1.1.4'
Cl 0.1484 0.1585 11.4604 0.0104 7.1964 1.1662 6.2556 18.5194 1.6455 47.7784 -9.5574 'International Tables Vol C 4.2.6.8 and 6.1.1.4'
N 0.0061 0.0033 12.2126 0.0057 3.1322 9.8933 2.0125 28.9975 1.1663 0.5826 -11.5290 'International Tables Vol C 4.2.6.8 and 6.1.1.4'
O 0.0106 0.0060 3.0485 13.2771 2.2868 5.7011 1.5463 0.3239 0.8670 32.9089 0.2508 'International Tables Vol C 4.2.6.8 and 6.1.1.4'
P 0.1023 0.0942 6.4345 1.9067 4.1791 27.1570 1.7800 0.5260 1.4908 68.1645 1.1149 'International Tables Vol C 4.2.6.8 and 6.1.1.4'
W -0.8490 6.8722 29.0818 1.7203 15.4300 9.2259 14.4327 0.3217 5.1198 57.0560 9.8875 'International Tables Vol C 4.2.6.8 and 6.1.1.4'

loop_
_exptl_crystal_face_index_h
_exptl_crystal_face_index_k
_exptl_crystal_face_index_l
_exptl_crystal_face_perp_dist
1 0 0 0.150
-1 0 0 0.140
0 1 0 0.140
0 -1 0 0.220
0 0 1 0.140
0 0 -1 0.150
1 0 -1 0.145
-4 0 4 0.205
1 0 1 0.120
-1 0 -1 0.139
1 -1 -1 0.152
-1 1 1 0.175
1 1 -1 0.096
-3 -2 3 0.241
-3 -2 -1 0.167

loop_
_geom_angle_atom_site_label_1
_geom_angle_atom_site_label_2
_geom_angle_atom_site_label_3
_geom_angle
_geom_angle_publ_flag
Au2 W1 N11 82.18(11) yes
Au2 W1 N21 83.06(11) yes
N11 W1 N21 83.12(15) yes
Au2 W1 N31 162.89(10) yes
N11 W1 N31 84.81(15) yes
N21 W1 N31 84.39(15) yes
Au2 W1 C1 46.47(13) yes
N11 W1 C1 115.98(17) yes
N21 W1 C1 116.99(17) yes
N31 W1 C1 150.64(16) yes
Au2 W1 C2 110.41(14) yes
N11 W1 C2 164.65(17) yes
N21 W1 C2 89.57(17) yes
N31 W1 C2 81.04(17) yes
C1 W1 C2 79.37(19) yes
Au2 W1 C3 109.23(14) yes
N11 W1 C3 88.56(17) yes
N21 W1 C3 164.13(17) yes
N31 W1 C3 81.41(18) yes
C1 W1 C3 78.81(19) yes
C2 W1 C3 95.2(2) yes
P1 Au1 Cl1 175.66(6) yes
W1 Au2 Cl2 149.94(5) yes
W1 Au2 C1 42.64(13) yes
Cl2 Au2 C1 167.42(14) yes
Au1 P1 C1 110.50(15) yes
Au1 P1 C41 113.31(16) yes
C1 P1 C41 110.6(2) yes
Au1 P1 C51 111.90(16) yes
C1 P1 C51 100.4(2) yes
C41 P1 C51 109.4(2) yes
W1 N11 N12 119.0(3) yes
W1 N11 C11 133.6(3) yes
N12 N11 C11 107.1(4) yes
N11 N12 C13 109.3(4) yes
N11 N12 B1 120.5(4) yes
C13 N12 B1 129.8(4) yes
W1 N21 N22 119.2(3) yes
W1 N21 C21 132.6(3) yes
N22 N21 C21 107.1(4) yes
N21 N22 C23 108.8(4) yes
N21 N22 B1 120.8(4) yes
C23 N22 B1 130.1(5) yes
W1 N31 N32 118.1(3) yes
W1 N31 C31 135.9(3) yes
N32 N31 C31 105.9(4) yes
N31 N32 C33 109.7(4) yes
N31 N32 B1 121.0(4) yes
C33 N32 B1 129.3(4) yes
P1 C1 Au2 123.3(2) yes
P1 C1 W1 145.1(3) yes
Au2 C1 W1 90.90(18) yes
W1 C2 O2 177.0(5) yes
W1 C3 O3 176.8(4) yes
N11 C11 C12 108.6(5) yes
N11 C11 C14 123.6(5) yes
C12 C11 C14 127.8(5) yes
C11 C12 C13 107.1(5) yes
C11 C12 H121 126.2 no
C13 C12 H121 126.7 no
C12 C13 N12 107.8(4) yes
C12 C13 C15 129.3(5) yes
N12 C13 C15 122.9(5) yes
C11 C14 H141 110.6 no
C11 C14 H142 109.4 no
H141 C14 H142 109.2 no
C11 C14 H143 109.7 no
H141 C14 H143 108.1 no
H142 C14 H143 109.8 no
C13 C15 H151 109.6 no
C13 C15 H152 111.4 no
H151 C15 H152 109.1 no
C13 C15 H153 109.7 no
H151 C15 H153 108.8 no
H152 C15 H153 108.1 no
N21 C21 C22 108.6(5) yes
N21 C21 C24 122.6(5) yes
C22 C21 C24 128.8(5) yes
C21 C22 C23 107.4(5) yes
C21 C22 H221 126.4 no
C23 C22 H221 126.2 no
N22 C23 C22 108.0(5) yes
N22 C23 C25 122.5(6) yes
C22 C23 C25 129.5(5) yes
C21 C24 H241 109.5 no
C21 C24 H242 110.5 no
H241 C24 H242 110.2 no
C21 C24 H243 110.2 no
H241 C24 H243 107.6 no
H242 C24 H243 108.8 no
C23 C25 H251 108.5 no
C23 C25 H252 110.7 no
H251 C25 H252 109.5 no
C23 C25 H253 109.4 no
H251 C25 H253 109.1 no
H252 C25 H253 109.6 no
N31 C31 C32 109.0(5) yes
N31 C31 C34 124.0(5) yes
C32 C31 C34 126.9(5) yes
C31 C32 C33 107.5(5) yes
C31 C32 H321 126.2 no
C33 C32 H321 126.3 no
C32 C33 N32 107.9(5) yes
C32 C33 C35 129.4(5) yes
N32 C33 C35 122.7(5) yes
C31 C34 H341 108.2 no
C31 C34 H342 111.2 no
H341 C34 H342 109.1 no
C31 C34 H343 110.2 no
H341 C34 H343 109.2 no
H342 C34 H343 108.8 no
C33 C35 H351 110.8 no
C33 C35 H352 109.9 no
H351 C35 H352 107.9 no
C33 C35 H353 110.2 no
H351 C35 H353 108.8 no
H352 C35 H353 109.2 no
P1 C41 C42 117.0(4) yes
P1 C41 C46 123.9(4) yes
C42 C41 C46 119.1(5) yes
C41 C42 C43 120.3(5) yes
C41 C42 H421 120.3 no
C43 C42 H421 119.4 no
C42 C43 C44 120.6(5) yes
C42 C43 H431 119.9 no
C44 C43 H431 119.5 no
C43 C44 C45 119.9(5) yes
C43 C44 H441 119.0 no
C45 C44 H441 121.1 no
C44 C45 C46 120.4(5) yes
C44 C45 H451 119.7 no
C46 C45 H451 119.9 no
C41 C46 C45 119.8(5) yes
C41 C46 H461 120.3 no
C45 C46 H461 120.0 no
P1 C51 C52 122.3(4) yes
P1 C51 C56 117.6(4) yes
C52 C51 C56 119.8(4) yes
C51 C52 C53 120.4(5) yes
C51 C52 H521 119.5 no
C53 C52 H521 120.1 no
C52 C53 C54 119.5(5) yes
C52 C53 H531 120.1 no
C54 C53 H531 120.4 no
C53 C54 C55 120.5(5) yes
C53 C54 H541 119.5 no
C55 C54 H541 120.0 no
C54 C55 C56 120.2(5) yes
C54 C55 H551 120.1 no
C56 C55 H551 119.7 no
C51 C56 C55 119.6(5) yes
C51 C56 H561 119.5 no
C55 C56 H561 120.9 no
N32 B1 N12 108.7(4) yes
N32 B1 N22 108.2(4) yes
N12 B1 N22 109.1(4) yes
N32 B1 H11 112.9 no
N12 B1 H11 106.8 no
N22 B1 H11 111.0 no

loop_
_geom_bond_atom_site_label_1
_geom_bond_atom_site_label_2
_geom_bond_distance
_geom_bond_publ_flag
W1 Au2 2.8011(3) yes
W1 N11 2.208(4) yes
W1 N21 2.189(4) yes
W1 N31 2.207(4) yes
W1 C1 1.897(4) yes
W1 C2 2.007(5) yes
W1 C3 2.009(5) yes
Au1 P1 2.2278(12) yes
Au1 Cl1 2.2677(14) yes
Au2 Cl2 2.2775(15) yes
Au2 C1 2.031(4) yes
P1 C1 1.802(4) yes
P1 C41 1.812(5) yes
P1 C51 1.811(5) yes
O2 C2 1.140(6) yes
O3 C3 1.143(6) yes
N11 N12 1.375(6) yes
N11 C11 1.353(6) yes
N12 C13 1.351(6) yes
N12 B1 1.543(7) yes
N21 N22 1.372(6) yes
N21 C21 1.358(6) yes
N22 C23 1.362(7) yes
N22 B1 1.541(7) yes
N31 N32 1.385(6) yes
N31 C31 1.363(6) yes
N32 C33 1.343(7) yes
N32 B1 1.554(8) yes
C11 C12 1.388(7) yes
C11 C14 1.503(8) yes
C12 C13 1.371(7) yes
C12 H121 0.917 no
C13 C15 1.492(7) yes
C14 H141 0.961 no
C14 H142 0.956 no
C14 H143 0.957 no
C15 H151 0.947 no
C15 H152 0.956 no
C15 H153 0.944 no
C21 C22 1.382(7) yes
C21 C24 1.483(8) yes
C22 C23 1.361(8) yes
C22 H221 0.930 no
C23 C25 1.498(8) yes
C24 H241 0.950 no
C24 H242 0.957 no
C24 H243 0.947 no
C25 H251 0.955 no
C25 H252 0.956 no
C25 H253 0.962 no
C31 C32 1.378(7) yes
C31 C34 1.499(7) yes
C32 C33 1.366(8) yes
C32 H321 0.928 no
C33 C35 1.506(8) yes
C34 H341 0.946 no
C34 H342 0.962 no
C34 H343 0.962 no
C35 H351 0.943 no
C35 H352 0.947 no
C35 H353 0.948 no
C41 C42 1.390(7) yes
C41 C46 1.396(7) yes
C42 C43 1.387(8) yes
C42 H421 0.923 no
C43 C44 1.370(9) yes
C43 H431 0.922 no
C44 C45 1.381(8) yes
C44 H441 0.928 no
C45 C46 1.393(7) yes
C45 H451 0.938 no
C46 H461 0.926 no
C51 C52 1.383(7) yes
C51 C56 1.410(6) yes
C52 C53 1.389(7) yes
C52 H521 0.927 no
C53 C54 1.392(8) yes
C53 H531 0.933 no
C54 C55 1.386(8) yes
C54 H541 0.929 no
C55 C56 1.382(7) yes
C55 H551 0.931 no
C56 H561 0.945 no
B1 H11 1.009 no

loop_
_geom_hbond_atom_site_label_D
_geom_hbond_atom_site_label_H
_geom_hbond_atom_site_label_A
_geom_hbond_site_symmetry_A
_geom_hbond_angle_DHA
_geom_hbond_distance_DH
_geom_hbond_distance_HA
_geom_hbond_distance_DA
_geom_hbond_publ_flag
C24 H242 O2 2_656 132.55(18) 0.957 2.493 3.219(8) yes
C34 H342 C3 . 131.00 0.962 2.568 3.280(8) yes
